data_4310816
loop_
_publ_author_name
'John F. Berry'
'F. Albert Cotton'
'Carlos A. Murillo'
'Brian K. Roberts'

_publ_contact_author_address
;  Laboratory for Molecular Structure and Bonding
   Dept. of Chemistry
   Texas A&M University, PO Box  30012
   College Station, TX 77842-3012, USA
;
_publ_contact_author_email cotton@tamu.edu
_publ_contact_author_fax '(979) 845 9351'
_publ_contact_author_name 'F. A. Cotton'
_publ_contact_author_phone '(979) 845 4432'
_publ_section_title
;
 An Efficient Synthesis of Acetylide/Trimetal/Acetylide Molecular Wires
;
_journal_name_full 'Inorganic Chemistry'
_journal_page_first 2277
_journal_page_last 2283
_journal_paper_doi 10.1021/ic0354320
_journal_volume 43
_journal_year 2004
_chemical_formula_moiety Co3(C10H8N3)4(C8H5)2
_chemical_formula_sum 'C56 H42 Co3 N12'
_chemical_formula_weight 1059.81
_chemical_name_common Co3(dpa)4(CCPh)2
_chemical_name_systematic
; 
 ? 
;
_space_group_IT_number 14
_symmetry_cell_setting monoclinic
_symmetry_space_group_name_Hall '-P 2ybc'
_symmetry_space_group_name_H-M 'P 1 21/c 1'
_atom_sites_solution_hydrogens geom
_atom_sites_solution_primary direct
_atom_sites_solution_secondary difmap
_audit_creation_method SHELXL-97
_cell_angle_alpha 90.00
_cell_angle_beta 111.204(4)
_cell_angle_gamma 90.00
_cell_formula_units_Z 4
_cell_length_a 16.707(4)
_cell_length_b 15.434(4)
_cell_length_c 20.000(5)
_cell_measurement_reflns_used 4171
_cell_measurement_temperature 293(2)
_cell_measurement_theta_max 54
_cell_measurement_theta_min 5
_cell_volume 4808(2)
_computing_cell_refinement SAINT
_computing_data_collection SMART
_computing_data_reduction SAINT
_computing_structure_refinement 'SHELXL-97 (Sheldrick, 1997)'
_computing_structure_solution 'SHELXS-97 (Sheldrick, 1990)'
_diffrn_ambient_temperature 293(2)
_diffrn_measured_fraction_theta_full 1.000
_diffrn_measured_fraction_theta_max 1.000
_diffrn_measurement_device_type 'Bruker SMART 1000'
_diffrn_measurement_method \w-scan
_diffrn_radiation_monochromator graphite
_diffrn_radiation_source 'normal-focus sealed tube'
_diffrn_radiation_type MoK\a
_diffrn_radiation_wavelength 0.71073
_diffrn_reflns_av_R_equivalents 0.0534
_diffrn_reflns_av_sigmaI/netI 0.0602
_diffrn_reflns_limit_h_max 18
_diffrn_reflns_limit_h_min -17
_diffrn_reflns_limit_k_max 13
_diffrn_reflns_limit_k_min -17
_diffrn_reflns_limit_l_max 22
_diffrn_reflns_limit_l_min -22
_diffrn_reflns_number 22130
_diffrn_reflns_theta_full 23.50
_diffrn_reflns_theta_max 23.50
_diffrn_reflns_theta_min 1.71
_diffrn_standards_number 0
_exptl_absorpt_coefficient_mu 1.076
_exptl_absorpt_correction_T_max 0.9000
_exptl_absorpt_correction_T_min 0.8136
_exptl_absorpt_correction_type multi-scan
_exptl_crystal_colour black
_exptl_crystal_density_diffrn 1.464
_exptl_crystal_density_method 'not measured'
_exptl_crystal_description block
_exptl_crystal_F_000 2172
_exptl_crystal_size_max 0.20
_exptl_crystal_size_mid 0.20
_exptl_crystal_size_min 0.10
_refine_diff_density_max 0.560
_refine_diff_density_min -0.436
_refine_diff_density_rms 0.074
_refine_ls_extinction_method none
_refine_ls_goodness_of_fit_ref 0.995
_refine_ls_hydrogen_treatment noref
_refine_ls_matrix_type full
_refine_ls_number_parameters 606
_refine_ls_number_reflns 7118
_refine_ls_number_restraints 1
_refine_ls_restrained_S_all 0.995
_refine_ls_R_factor_all 0.0960
_refine_ls_R_factor_gt 0.0459
_refine_ls_shift/su_max 0.002
_refine_ls_shift/su_mean 0.000
_refine_ls_structure_factor_coef Fsqd
_refine_ls_weighting_details 'calc w=1/[\s^2^(Fo^2^)+(0.0567P)^2^+2.4765P] where P=(Fo^2^+2Fc^2^)/3'
_refine_ls_weighting_scheme calc
_refine_ls_wR_factor_gt 0.1078
_refine_ls_wR_factor_ref 0.1298
_reflns_number_gt 4142
_reflns_number_total 7118
_reflns_threshold_expression I>2sigma(I)
_cod_data_source_file ic0354320si20031213_044610_4.cif
_cod_data_source_block xl
_cod_depositor_comments
;
The following automatic conversions were performed:
'_symmetry_cell_setting' value 'Monoclinic' changed to 'monoclinic'
according to '/home/saulius/struct/CIF-dictionaries/cif_core.dic'
dictionary named 'cif_core.dic' version 2.4.1 from 2010-06-29.

Automatic conversion script
Id: cif_fix_enum 1527 2010-12-29 10:47:43Z saulius 
;
_cod_database_code 4310816

loop_
_symmetry_equiv_pos_as_xyz
'x, y, z'
'-x, y+1/2, -z+1/2'
'-x, -y, -z'
'x, -y-1/2, z-1/2'

loop_
_atom_site_label
_atom_site_type_symbol
_atom_site_fract_x
_atom_site_fract_y
_atom_site_fract_z
_atom_site_U_iso_or_equiv
_atom_site_adp_type
_atom_site_occupancy
_atom_site_symmetry_multiplicity
_atom_site_calc_flag
_atom_site_refinement_flags
_atom_site_disorder_assembly
_atom_site_disorder_group
Co1 Co 0.40507(4) 0.36723(4) 0.29867(3) 0.03019(18) Uani 1 1 d . A .
Co2 Co 0.25459(4) 0.36678(3) 0.25301(3) 0.02797(17) Uani 1 1 d . . .
Co3 Co 0.10045(4) 0.36505(4) 0.20616(3) 0.03617(19) Uani 1 1 d . . .
N1 N 0.3938(2) 0.3629(2) 0.39349(18) 0.0337(9) Uani 1 1 d . . .
N2 N 0.2550(2) 0.3134(2) 0.33908(18) 0.0346(9) Uani 1 1 d . . .
N3 N 0.1165(2) 0.2682(2) 0.2772(2) 0.0372(10) Uani 1 1 d . . .
N4 N 0.3938(2) 0.2394(2) 0.29414(18) 0.0333(9) Uani 1 1 d . . .
N5 N 0.2562(2) 0.2553(2) 0.21193(19) 0.0348(9) Uani 1 1 d . . .
N6 N 0.1162(2) 0.2775(2) 0.13653(19) 0.0343(9) Uani 1 1 d . . .
N7 N 0.3943(2) 0.3731(2) 0.19679(18) 0.0311(9) Uani 1 1 d . . .
N8 N 0.2555(2) 0.4205(2) 0.16721(18) 0.0335(9) Uani 1 1 d . . .
N9 N 0.1142(2) 0.4603(2) 0.14153(19) 0.0365(9) Uani 1 1 d . . .
N10 N 0.3914(2) 0.4949(2) 0.29738(18) 0.0319(9) Uani 1 1 d . . .
N11 N 0.2539(2) 0.4781(2) 0.2952(2) 0.0373(10) Uani 1 1 d . . .
N12 N 0.1143(2) 0.4515(2) 0.2866(2) 0.0403(10) Uani 1 1 d . . .
C1 C 0.5342(3) 0.3675(3) 0.3368(2) 0.0367(11) Uani 1 1 d D . .
C3 C -0.0300(3) 0.3629(3) 0.1659(3) 0.0458(13) Uani 1 1 d . . .
C4 C -0.1060(3) 0.3596(3) 0.1391(3) 0.0513(14) Uani 1 1 d . . .
C11 C 0.3206(3) 0.3332(3) 0.4017(2) 0.0373(12) Uani 1 1 d . . .
C12 C 0.3167(3) 0.3308(4) 0.4706(3) 0.0553(15) Uani 1 1 d . . .
H12A H 0.2672 0.3109 0.4766 0.066 Uiso 1 1 calc R . .
C13 C 0.3852(4) 0.3576(4) 0.5292(3) 0.0648(17) Uani 1 1 d . . .
H13A H 0.3828 0.3550 0.5749 0.078 Uiso 1 1 calc R . .
C14 C 0.4573(4) 0.3881(4) 0.5193(3) 0.0592(16) Uani 1 1 d . . .
H14A H 0.5043 0.4070 0.5582 0.071 Uiso 1 1 calc R . .
C15 C 0.4588(3) 0.3905(3) 0.4519(3) 0.0454(13) Uani 1 1 d . . .
H15A H 0.5076 0.4123 0.4459 0.054 Uiso 1 1 calc R . .
C31 C 0.1902(3) 0.2557(3) 0.3344(2) 0.0380(12) Uani 1 1 d . . .
C32 C 0.1978(3) 0.1859(3) 0.3804(3) 0.0548(15) Uani 1 1 d . . .
H32A H 0.2482 0.1785 0.4199 0.066 Uiso 1 1 calc R . .
C33 C 0.1326(4) 0.1285(4) 0.3684(3) 0.0714(19) Uani 1 1 d . . .
H33A H 0.1375 0.0825 0.3996 0.086 Uiso 1 1 calc R . .
C34 C 0.0582(4) 0.1400(4) 0.3084(3) 0.077(2) Uani 1 1 d . . .
H34A H 0.0127 0.1013 0.2982 0.093 Uiso 1 1 calc R . .
C35 C 0.0535(3) 0.2091(3) 0.2650(3) 0.0562(15) Uani 1 1 d . . .
H35A H 0.0040 0.2159 0.2246 0.067 Uiso 1 1 calc R . .
C41 C 0.3213(3) 0.1993(3) 0.2491(2) 0.0353(11) Uani 1 1 d . . .
C42 C 0.3143(3) 0.1095(3) 0.2484(3) 0.0475(13) Uani 1 1 d . . .
H42A H 0.2642 0.0832 0.2182 0.057 Uiso 1 1 calc R . .
C43 C 0.3805(3) 0.0591(3) 0.2918(3) 0.0533(14) Uani 1 1 d . . .
H43A H 0.3762 -0.0010 0.2901 0.064 Uiso 1 1 calc R . .
C44 C 0.4538(3) 0.0991(3) 0.3379(3) 0.0514(14) Uani 1 1 d . . .
H44A H 0.4993 0.0666 0.3683 0.062 Uiso 1 1 calc R . .
C45 C 0.4574(3) 0.1880(3) 0.3377(3) 0.0443(13) Uani 1 1 d . . .
H45A H 0.5065 0.2147 0.3693 0.053 Uiso 1 1 calc R . .
C51 C -0.1987(3) 0.3534(3) 0.1011(3) 0.0459(13) Uani 1 1 d . . .
C52 C -0.2547(4) 0.4156(4) 0.1109(3) 0.0714(18) Uani 1 1 d . . .
H52A H -0.2330 0.4598 0.1441 0.086 Uiso 1 1 calc R . .
C53 C -0.3406(4) 0.4117(4) 0.0720(4) 0.0792(19) Uani 1 1 d . . .
H53A H -0.3767 0.4546 0.0777 0.095 Uiso 1 1 calc R . .
C54 C -0.3745(4) 0.3447(5) 0.0243(3) 0.0751(19) Uani 1 1 d . . .
H54A H -0.4334 0.3411 -0.0006 0.090 Uiso 1 1 calc R . .
C55 C -0.3213(4) 0.2845(4) 0.0144(3) 0.0720(18) Uani 1 1 d . . .
H55A H -0.3436 0.2399 -0.0183 0.086 Uiso 1 1 calc R . .
C56 C -0.2350(3) 0.2886(3) 0.0520(3) 0.0584(15) Uani 1 1 d . . .
H56A H -0.1996 0.2464 0.0443 0.070 Uiso 1 1 calc R . .
C61 C 0.1912(3) 0.2337(3) 0.1498(2) 0.0360(11) Uani 1 1 d . . .
C62 C 0.1990(3) 0.1746(3) 0.0989(3) 0.0515(14) Uani 1 1 d . . .
H62A H 0.2503 0.1449 0.1080 0.062 Uiso 1 1 calc R . .
C63 C 0.1314(4) 0.1608(4) 0.0361(3) 0.0617(16) Uani 1 1 d . . .
H63A H 0.1366 0.1219 0.0024 0.074 Uiso 1 1 calc R . .
C64 C 0.0557(4) 0.2049(4) 0.0234(3) 0.0580(15) Uani 1 1 d . . .
H64A H 0.0089 0.1964 -0.0188 0.070 Uiso 1 1 calc R . .
C65 C 0.0512(3) 0.2615(3) 0.0743(3) 0.0480(13) Uani 1 1 d . . .
H65A H -0.0002 0.2910 0.0654 0.058 Uiso 1 1 calc R . .
C71 C 0.3211(3) 0.4024(3) 0.1442(2) 0.0381(12) Uani 1 1 d . . .
C72 C 0.3176(3) 0.4080(3) 0.0733(3) 0.0497(13) Uani 1 1 d . . .
H72A H 0.2680 0.4286 0.0378 0.060 Uiso 1 1 calc R . .
C73 C 0.3862(3) 0.3836(3) 0.0558(3) 0.0545(14) Uani 1 1 d . . .
H73A H 0.3836 0.3874 0.0086 0.065 Uiso 1 1 calc R . .
C74 C 0.4592(3) 0.3532(3) 0.1088(3) 0.0482(13) Uani 1 1 d . . .
H74A H 0.5066 0.3361 0.0981 0.058 Uiso 1 1 calc R . .
C75 C 0.4610(3) 0.3487(3) 0.1772(3) 0.0407(12) Uani 1 1 d . . .
H75A H 0.5105 0.3278 0.2125 0.049 Uiso 1 1 calc R . .
C91 C 0.1893(3) 0.4754(3) 0.1313(3) 0.0422(12) Uani 1 1 d . . .
C92 C 0.1964(4) 0.5456(4) 0.0890(3) 0.0616(17) Uani 1 1 d . . .
H92A H 0.2482 0.5570 0.0835 0.074 Uiso 1 1 calc R . .
C93 C 0.1259(4) 0.5975(4) 0.0558(3) 0.0724(19) Uani 1 1 d . . .
H93A H 0.1296 0.6433 0.0269 0.087 Uiso 1 1 calc R . .
C94 C 0.0502(3) 0.5810(4) 0.0658(3) 0.0642(17) Uani 1 1 d . . .
H94A H 0.0021 0.6154 0.0440 0.077 Uiso 1 1 calc R . .
C95 C 0.0472(3) 0.5132(3) 0.1083(3) 0.0490(14) Uani 1 1 d . . .
H95A H -0.0042 0.5026 0.1148 0.059 Uiso 1 1 calc R . .
C101 C 0.3196(3) 0.5335(3) 0.3003(3) 0.0396(12) Uani 1 1 d . . .
C102 C 0.3142(3) 0.6240(3) 0.3024(3) 0.0578(15) Uani 1 1 d . . .
H10A H 0.2653 0.6500 0.3051 0.069 Uiso 1 1 calc R . .
C103 C 0.3808(4) 0.6741(3) 0.3005(3) 0.0612(16) Uani 1 1 d . . .
H10B H 0.3781 0.7341 0.3036 0.073 Uiso 1 1 calc R . .
C104 C 0.4523(3) 0.6348(3) 0.2939(3) 0.0479(13) Uani 1 1 d . . .
H10C H 0.4971 0.6678 0.2902 0.057 Uiso 1 1 calc R . .
C105 C 0.4551(3) 0.5463(3) 0.2929(2) 0.0378(12) Uani 1 1 d . . .
H10D H 0.5032 0.5200 0.2889 0.045 Uiso 1 1 calc R . .
C121 C 0.1891(3) 0.4947(3) 0.3197(3) 0.0462(13) Uani 1 1 d . . .
C122 C 0.1976(4) 0.5490(4) 0.3786(3) 0.0725(19) Uani 1 1 d . . .
H12B H 0.2491 0.5776 0.4021 0.087 Uiso 1 1 calc R . .
C123 C 0.1300(5) 0.5596(4) 0.4012(4) 0.094(2) Uani 1 1 d . . .
H12C H 0.1349 0.5957 0.4397 0.112 Uiso 1 1 calc R . .
C124 C 0.0551(4) 0.5159(4) 0.3660(4) 0.080(2) Uani 1 1 d . . .
H12D H 0.0081 0.5229 0.3801 0.096 Uiso 1 1 calc R . .
C125 C 0.0496(2) 0.4624(3) 0.3104(2) 0.0581(15) Uani 1 1 d . . .
H12E H -0.0012 0.4320 0.2880 0.070 Uiso 1 1 calc R . .
C2 C 0.6118(2) 0.3699(3) 0.3540(2) 0.0428(13) Uiso 0.70 1 d PRD A 1
C21 C 0.7004(2) 0.3630(3) 0.3638(2) 0.034(2) Uiso 0.70 1 d PR A 1
C22 C 0.7404(2) 0.2894(3) 0.3506(2) 0.055(2) Uiso 0.70 1 d PR A 1
H22A H 0.7102 0.2375 0.3412 0.066 Uiso 0.70 1 calc PR B 1
C23 C 0.8219(5) 0.2905(6) 0.3510(4) 0.066(2) Uiso 0.70 1 d P A 1
H23A H 0.8456 0.2393 0.3421 0.080 Uiso 0.70 1 calc PR A 1
C24 C 0.8690(5) 0.3628(5) 0.3639(4) 0.055(2) Uiso 0.70 1 d P A 1
H24A H 0.9233 0.3633 0.3609 0.066 Uiso 0.70 1 calc PR A 1
C25 C 0.8337(5) 0.4384(5) 0.3822(4) 0.063(2) Uiso 0.70 1 d P A 1
H25A H 0.8663 0.4888 0.3944 0.076 Uiso 0.70 1 calc PR A 1
C26 C 0.7516(5) 0.4376(5) 0.3821(4) 0.059(2) Uiso 0.70 1 d P A 1
H26A H 0.7293 0.4877 0.3945 0.071 Uiso 0.70 1 calc PR A 1
C2' C 0.6093(9) 0.3655(12) 0.3501(10) 0.0428(13) Uiso 0.30 1 d PD A 2
C21' C 0.7030(6) 0.3844(9) 0.3580(7) 0.061(7) Uiso 0.30 1 d PG A 2
C22' C 0.7310(7) 0.3531(8) 0.3050(6) 0.061 Uiso 0.30 1 d PG A 2
H22B H 0.6920 0.3287 0.2635 0.073 Uiso 0.30 1 calc PR A 2
C23' C 0.8174(8) 0.3582(8) 0.3141(6) 0.061 Uiso 0.30 1 d PG A 2
H23B H 0.8361 0.3373 0.2787 0.073 Uiso 0.30 1 calc PR A 2
C24' C 0.8758(6) 0.3947(9) 0.3762(7) 0.061 Uiso 0.30 1 d PG A 2
H24B H 0.9336 0.3981 0.3823 0.073 Uiso 0.30 1 calc PR A 2
C25' C 0.8478(7) 0.4259(8) 0.4292(6) 0.061 Uiso 0.30 1 d PG A 2
H25B H 0.8868 0.4503 0.4707 0.073 Uiso 0.30 1 calc PR A 2
C26' C 0.7614(8) 0.4208(9) 0.4201(6) 0.061 Uiso 0.30 1 d PG A 2
H26B H 0.7427 0.4417 0.4555 0.073 Uiso 0.30 1 calc PR A 2

loop_
_atom_site_aniso_label
_atom_site_aniso_U_11
_atom_site_aniso_U_22
_atom_site_aniso_U_33
_atom_site_aniso_U_23
_atom_site_aniso_U_13
_atom_site_aniso_U_12
Co1 0.0263(4) 0.0296(4) 0.0325(4) 0.0036(3) 0.0080(3) -0.0016(3)
Co2 0.0262(3) 0.0255(3) 0.0310(3) 0.0035(3) 0.0090(3) -0.0012(3)
Co3 0.0331(4) 0.0336(4) 0.0371(4) 0.0057(3) 0.0071(3) -0.0043(3)
N1 0.029(2) 0.038(2) 0.030(2) -0.0002(18) 0.0063(18) -0.0086(17)
N2 0.034(2) 0.036(2) 0.030(2) 0.0019(18) 0.0081(18) -0.0054(17)
N3 0.031(2) 0.036(2) 0.042(2) 0.0036(19) 0.011(2) -0.0076(17)
N4 0.030(2) 0.032(2) 0.035(2) 0.0042(18) 0.0088(18) 0.0034(17)
N5 0.031(2) 0.032(2) 0.038(2) 0.0004(18) 0.0087(19) -0.0003(17)
N6 0.029(2) 0.032(2) 0.033(2) 0.0016(17) 0.0007(18) -0.0034(17)
N7 0.032(2) 0.029(2) 0.035(2) 0.0054(17) 0.0139(18) 0.0018(16)
N8 0.027(2) 0.037(2) 0.035(2) 0.0122(18) 0.0099(18) 0.0052(17)
N9 0.028(2) 0.039(3) 0.041(2) 0.0075(19) 0.0111(19) 0.0055(17)
N10 0.033(2) 0.029(2) 0.035(2) 0.0002(17) 0.0134(18) -0.0068(17)
N11 0.032(2) 0.028(2) 0.054(3) -0.0055(19) 0.019(2) -0.0021(17)
N12 0.029(2) 0.036(3) 0.057(3) 0.007(2) 0.016(2) -0.0007(17)
C1 0.034(3) 0.038(3) 0.038(3) 0.008(2) 0.014(2) 0.000(2)
C3 0.042(3) 0.043(3) 0.049(3) 0.011(2) 0.013(3) -0.006(2)
C4 0.038(4) 0.052(4) 0.059(4) 0.002(3) 0.012(3) -0.005(3)
C11 0.036(3) 0.038(3) 0.037(3) -0.001(2) 0.012(2) -0.006(2)
C12 0.055(4) 0.079(4) 0.034(3) -0.002(3) 0.019(3) -0.026(3)
C13 0.065(4) 0.094(5) 0.036(3) -0.008(3) 0.019(3) -0.029(3)
C14 0.056(4) 0.083(5) 0.031(3) -0.007(3) 0.006(3) -0.025(3)
C15 0.034(3) 0.052(3) 0.043(3) 0.003(3) 0.006(2) -0.012(2)
C31 0.032(3) 0.038(3) 0.043(3) 0.004(2) 0.012(2) -0.009(2)
C32 0.052(4) 0.058(4) 0.045(3) 0.021(3) 0.007(3) -0.015(3)
C33 0.066(4) 0.067(4) 0.065(4) 0.029(3) 0.004(3) -0.030(3)
C34 0.063(4) 0.080(5) 0.075(4) 0.021(4) 0.008(3) -0.040(3)
C35 0.039(3) 0.060(4) 0.057(4) 0.015(3) 0.002(3) -0.019(3)
C41 0.032(3) 0.037(3) 0.035(3) 0.004(2) 0.009(2) 0.002(2)
C42 0.049(3) 0.029(3) 0.059(3) -0.001(2) 0.014(3) -0.004(2)
C43 0.055(4) 0.030(3) 0.073(4) 0.011(3) 0.021(3) 0.009(3)
C44 0.045(3) 0.045(4) 0.057(4) 0.010(3) 0.010(3) 0.012(3)
C45 0.035(3) 0.049(4) 0.044(3) 0.006(3) 0.009(2) 0.003(2)
C51 0.033(3) 0.054(4) 0.049(3) 0.005(3) 0.012(3) -0.003(2)
C52 0.043(4) 0.085(5) 0.080(4) -0.035(4) 0.015(3) -0.011(3)
C53 0.044(4) 0.095(5) 0.095(5) -0.014(4) 0.020(4) 0.012(3)
C54 0.033(4) 0.131(6) 0.057(4) -0.025(4) 0.012(3) -0.011(4)
C55 0.056(4) 0.088(5) 0.073(4) -0.031(4) 0.024(4) -0.024(3)
C56 0.046(4) 0.051(4) 0.076(4) -0.010(3) 0.019(3) -0.001(3)
C61 0.039(3) 0.034(3) 0.033(3) -0.001(2) 0.011(2) -0.004(2)
C62 0.054(4) 0.050(4) 0.048(3) -0.005(3) 0.015(3) 0.011(3)
C63 0.073(5) 0.059(4) 0.047(4) -0.014(3) 0.014(3) -0.007(3)
C64 0.051(4) 0.062(4) 0.045(3) -0.009(3) -0.001(3) -0.004(3)
C65 0.042(3) 0.048(4) 0.044(3) 0.003(3) 0.003(3) 0.004(2)
C71 0.035(3) 0.036(3) 0.042(3) 0.011(2) 0.011(2) 0.003(2)
C72 0.044(3) 0.064(4) 0.038(3) 0.009(3) 0.012(3) 0.007(3)
C73 0.058(4) 0.066(4) 0.046(3) 0.000(3) 0.026(3) -0.002(3)
C74 0.040(3) 0.052(4) 0.056(4) 0.001(3) 0.022(3) 0.006(2)
C75 0.036(3) 0.041(3) 0.043(3) 0.001(2) 0.012(2) 0.006(2)
C91 0.033(3) 0.049(3) 0.042(3) 0.016(3) 0.011(2) 0.006(2)
C92 0.050(4) 0.064(4) 0.075(4) 0.040(3) 0.029(3) 0.014(3)
C93 0.062(4) 0.066(4) 0.094(5) 0.055(4) 0.035(4) 0.025(3)
C94 0.046(4) 0.070(4) 0.080(4) 0.042(3) 0.027(3) 0.025(3)
C95 0.038(3) 0.058(4) 0.053(3) 0.017(3) 0.019(3) 0.014(3)
C101 0.038(3) 0.034(3) 0.048(3) -0.003(2) 0.017(2) -0.009(2)
C102 0.039(3) 0.038(4) 0.097(5) -0.003(3) 0.026(3) 0.000(2)
C103 0.059(4) 0.026(3) 0.099(5) 0.008(3) 0.030(4) -0.006(3)
C104 0.038(3) 0.044(4) 0.060(3) 0.004(3) 0.016(3) -0.010(2)
C105 0.034(3) 0.039(3) 0.039(3) 0.002(2) 0.012(2) -0.003(2)
C121 0.042(3) 0.033(3) 0.071(4) -0.006(3) 0.029(3) -0.002(2)
C122 0.070(4) 0.057(4) 0.107(5) -0.039(4) 0.053(4) -0.024(3)
C123 0.099(6) 0.074(5) 0.145(7) -0.049(5) 0.090(6) -0.027(4)
C124 0.073(5) 0.068(5) 0.131(6) -0.026(4) 0.074(5) -0.011(3)
C125 0.036(3) 0.058(4) 0.087(4) 0.006(3) 0.031(3) 0.000(3)

loop_
_atom_type_symbol
_atom_type_description
_atom_type_scat_dispersion_real
_atom_type_scat_dispersion_imag
_atom_type_scat_source
C C 0.0033 0.0016 'International Tables Vol C Tables 4.2.6.8 and 6.1.1.4'
H H 0.0000 0.0000 'International Tables Vol C Tables 4.2.6.8 and 6.1.1.4'
N N 0.0061 0.0033 'International Tables Vol C Tables 4.2.6.8 and 6.1.1.4'
Co Co 0.3494 0.9721 'International Tables Vol C Tables 4.2.6.8 and 6.1.1.4'

loop_
_geom_angle_atom_site_label_1
_geom_angle_atom_site_label_2
_geom_angle_atom_site_label_3
_geom_angle
_geom_angle_site_symmetry_1
_geom_angle_site_symmetry_3
_geom_angle_publ_flag
N1 Co1 N7 170.00(14) . . ?
N1 Co1 N4 88.24(14) . . ?
N7 Co1 N4 91.53(14) . . ?
N1 Co1 N10 89.75(14) . . ?
N7 Co1 N10 88.53(14) . . ?
N4 Co1 N10 168.68(14) . . ?
N1 Co1 C1 95.61(16) . . ?
N7 Co1 C1 94.37(16) . . ?
N4 Co1 C1 95.23(16) . . ?
N10 Co1 C1 96.05(16) . . ?
N1 Co1 Co2 84.97(10) . . ?
N7 Co1 Co2 85.05(10) . . ?
N4 Co1 Co2 84.73(10) . . ?
N10 Co1 Co2 84.00(11) . . ?
C1 Co1 Co2 179.41(13) . . ?
N2 Co2 N8 179.38(16) . . ?
N2 Co2 N5 90.17(15) . . ?
N8 Co2 N5 89.95(15) . . ?
N2 Co2 N11 89.35(16) . . ?
N8 Co2 N11 90.53(16) . . ?
N5 Co2 N11 179.33(17) . . ?
N2 Co2 Co1 89.79(11) . . ?
N8 Co2 Co1 89.61(11) . . ?
N5 Co2 Co1 89.42(11) . . ?
N11 Co2 Co1 90.11(11) . . ?
N2 Co2 Co3 90.04(11) . . ?
N8 Co2 Co3 90.57(11) . . ?
N5 Co2 Co3 90.14(11) . . ?
N11 Co2 Co3 90.32(11) . . ?
Co1 Co2 Co3 179.53(3) . . ?
N3 Co3 N9 166.69(15) . . ?
N3 Co3 N6 88.40(15) . . ?
N9 Co3 N6 88.43(15) . . ?
N3 Co3 C3 96.75(17) . . ?
N9 Co3 C3 96.43(17) . . ?
N6 Co3 C3 96.00(18) . . ?
N3 Co3 N12 88.93(15) . . ?
N9 Co3 N12 91.25(15) . . ?
N6 Co3 N12 166.90(15) . . ?
C3 Co3 N12 97.05(18) . . ?
N3 Co3 Co2 83.23(10) . . ?
N9 Co3 Co2 83.57(10) . . ?
N6 Co3 Co2 83.55(10) . . ?
C3 Co3 Co2 179.55(16) . . ?
N12 Co3 Co2 83.39(10) . . ?
C15 N1 C11 118.5(4) . . ?
C15 N1 Co1 119.7(3) . . ?
C11 N1 Co1 121.7(3) . . ?
C11 N2 C31 123.8(4) . . ?
C11 N2 Co2 118.1(3) . . ?
C31 N2 Co2 118.1(3) . . ?
C35 N3 C31 117.8(4) . . ?
C35 N3 Co3 118.7(3) . . ?
C31 N3 Co3 123.4(3) . . ?
C45 N4 C41 117.4(4) . . ?
C45 N4 Co1 120.8(3) . . ?
C41 N4 Co1 121.8(3) . . ?
C61 N5 C41 123.5(4) . . ?
C61 N5 Co2 118.8(3) . . ?
C41 N5 Co2 117.7(3) . . ?
C65 N6 C61 117.9(4) . . ?
C65 N6 Co3 119.7(3) . . ?
C61 N6 Co3 122.4(3) . . ?
C75 N7 C71 117.8(4) . . ?
C75 N7 Co1 120.3(3) . . ?
C71 N7 Co1 121.9(3) . . ?
C71 N8 C91 123.0(4) . . ?
C71 N8 Co2 118.8(3) . . ?
C91 N8 Co2 118.2(3) . . ?
C95 N9 C91 117.8(4) . . ?
C95 N9 Co3 119.3(3) . . ?
C91 N9 Co3 122.9(3) . . ?
C105 N10 C101 118.1(4) . . ?
C105 N10 Co1 119.6(3) . . ?
C101 N10 Co1 122.3(3) . . ?
C101 N11 C121 125.1(4) . . ?
C101 N11 Co2 117.6(3) . . ?
C121 N11 Co2 117.3(3) . . ?
C125 N12 C121 118.9(4) . . ?
C125 N12 Co3 119.1(3) . . ?
C121 N12 Co3 121.9(3) . . ?
C2' C1 C2 4.6(10) . . ?
C2' C1 Co1 171.2(10) . . ?
C2 C1 Co1 174.4(4) . . ?
C4 C3 Co3 176.4(5) . . ?
C3 C4 C51 175.6(6) . . ?
N2 C11 N1 114.8(4) . . ?
N2 C11 C12 125.9(4) . . ?
N1 C11 C12 119.1(4) . . ?
C13 C12 C11 120.7(5) . . ?
C12 C13 C14 119.0(5) . . ?
C15 C14 C13 119.0(5) . . ?
N1 C15 C14 123.7(5) . . ?
N3 C31 N2 114.5(4) . . ?
N3 C31 C32 120.4(4) . . ?
N2 C31 C32 125.0(4) . . ?
C33 C32 C31 120.8(5) . . ?
C32 C33 C34 118.7(5) . . ?
C35 C34 C33 118.5(5) . . ?
N3 C35 C34 123.8(5) . . ?
N4 C41 N5 114.2(4) . . ?
N4 C41 C42 120.5(4) . . ?
N5 C41 C42 125.0(4) . . ?
C43 C42 C41 120.8(5) . . ?
C42 C43 C44 119.1(5) . . ?
C45 C44 C43 118.2(5) . . ?
N4 C45 C44 124.0(5) . . ?
C56 C51 C52 116.8(5) . . ?
C56 C51 C4 121.9(5) . . ?
C52 C51 C4 121.2(5) . . ?
C53 C52 C51 120.6(5) . . ?
C52 C53 C54 120.6(6) . . ?
C55 C54 C53 119.4(6) . . ?
C54 C55 C56 120.5(6) . . ?
C55 C56 C51 122.1(5) . . ?
N5 C61 N6 115.5(4) . . ?
N5 C61 C62 124.5(4) . . ?
N6 C61 C62 119.9(4) . . ?
C63 C62 C61 120.3(5) . . ?
C62 C63 C64 119.4(5) . . ?
C65 C64 C63 118.4(5) . . ?
N6 C65 C64 124.2(5) . . ?
N8 C71 N7 114.4(4) . . ?
N8 C71 C72 125.7(4) . . ?
N7 C71 C72 119.8(4) . . ?
C73 C72 C71 120.7(5) . . ?
C72 C73 C74 119.1(5) . . ?
C75 C74 C73 118.9(5) . . ?
C74 C75 N7 123.6(4) . . ?
N9 C91 N8 115.3(4) . . ?
N9 C91 C92 120.2(4) . . ?
N8 C91 C92 124.4(4) . . ?
C93 C92 C91 119.7(5) . . ?
C94 C93 C92 119.5(5) . . ?
C95 C94 C93 118.5(5) . . ?
N9 C95 C94 124.2(5) . . ?
N10 C101 N11 114.8(4) . . ?
N10 C101 C102 120.3(4) . . ?
N11 C101 C102 124.6(4) . . ?
C103 C102 C101 120.1(5) . . ?
C102 C103 C104 119.5(5) . . ?
C105 C104 C103 118.2(5) . . ?
N10 C105 C104 123.6(4) . . ?
N12 C121 N11 116.2(4) . . ?
N12 C121 C122 119.7(4) . . ?
N11 C121 C122 124.0(5) . . ?
C123 C122 C121 120.1(6) . . ?
C122 C123 C124 118.7(6) . . ?
C125 C124 C123 119.8(5) . . ?
N12 C125 C124 122.8(4) . . ?
C1 C2 C21 170.0(3) . . ?
C22 C21 C26 115.6(4) . . ?
C22 C21 C2 125.5 . . ?
C26 C21 C2 118.6(4) . . ?
C23 C22 C21 122.5(4) . . ?
C24 C23 C22 122.1(8) . . ?
C23 C24 C25 117.9(8) . . ?
C26 C25 C24 120.2(8) . . ?
C25 C26 C21 121.5(7) . . ?
C1 C2' C21' 166.0(16) . . ?
C22' C21' C26' 120.0 . . ?
C22' C21' C2' 117.7(10) . . ?
C26' C21' C2' 121.7(10) . . ?
C23' C22' C21' 120.0 . . ?
C24' C23' C22' 120.0 . . ?
C23' C24' C25' 120.0 . . ?
C26' C25' C24' 120.0 . . ?
C25' C26' C21' 120.0 . . ?

loop_
_geom_bond_atom_site_label_1
_geom_bond_atom_site_label_2
_geom_bond_distance
_geom_bond_site_symmetry_2
_geom_bond_publ_flag
Co1 N1 1.974(4) . ?
Co1 N7 1.982(3) . ?
Co1 N4 1.982(4) . ?
Co1 N10 1.982(4) . ?
Co1 C1 2.011(5) . ?
Co1 Co2 2.3439(10) . ?
Co2 N2 1.906(3) . ?
Co2 N8 1.911(3) . ?
Co2 N5 1.912(4) . ?
Co2 N11 1.915(4) . ?
Co2 Co3 2.4010(10) . ?
Co3 N3 2.012(4) . ?
Co3 N9 2.025(4) . ?
Co3 N6 2.025(4) . ?
Co3 C3 2.032(5) . ?
Co3 N12 2.038(4) . ?
N1 C15 1.346(5) . ?
N1 C11 1.369(5) . ?
N2 C11 1.367(5) . ?
N2 C31 1.379(5) . ?
N3 C35 1.347(6) . ?
N3 C31 1.357(5) . ?
N4 C45 1.360(5) . ?
N4 C41 1.368(5) . ?
N5 C61 1.363(5) . ?
N5 C41 1.376(5) . ?
N6 C65 1.347(5) . ?
N6 C61 1.363(5) . ?
N7 C75 1.361(5) . ?
N7 C71 1.369(5) . ?
N8 C71 1.363(5) . ?
N8 C91 1.371(5) . ?
N9 C95 1.350(5) . ?
N9 C91 1.364(5) . ?
N10 C105 1.357(5) . ?
N10 C101 1.359(6) . ?
N11 C101 1.365(5) . ?
N11 C121 1.366(6) . ?
N12 C125 1.340(5) . ?
N12 C121 1.358(6) . ?
C1 C2' 1.185(14) . ?
C1 C2 1.216(5) . ?
C3 C4 1.188(6) . ?
C4 C51 1.459(7) . ?
C11 C12 1.404(6) . ?
C12 C13 1.372(7) . ?
C13 C14 1.373(7) . ?
C14 C15 1.358(6) . ?
C31 C32 1.393(6) . ?
C32 C33 1.355(7) . ?
C33 C34 1.393(7) . ?
C34 C35 1.358(7) . ?
C41 C42 1.391(6) . ?
C42 C43 1.373(7) . ?
C43 C44 1.383(7) . ?
C44 C45 1.374(6) . ?
C51 C56 1.379(7) . ?
C51 C52 1.403(7) . ?
C52 C53 1.365(7) . ?
C53 C54 1.382(8) . ?
C54 C55 1.349(8) . ?
C55 C56 1.365(7) . ?
C61 C62 1.407(6) . ?
C62 C63 1.368(7) . ?
C63 C64 1.377(7) . ?
C64 C65 1.364(7) . ?
C71 C72 1.400(6) . ?
C72 C73 1.369(6) . ?
C73 C74 1.377(7) . ?
C74 C75 1.359(6) . ?
C91 C92 1.405(6) . ?
C92 C93 1.380(7) . ?
C93 C94 1.374(7) . ?
C94 C95 1.359(6) . ?
C101 C102 1.402(6) . ?
C102 C103 1.366(7) . ?
C103 C104 1.389(7) . ?
C104 C105 1.366(6) . ?
C121 C122 1.409(7) . ?
C122 C123 1.369(7) . ?
C123 C124 1.371(8) . ?
C124 C125 1.362(7) . ?
C2 C21 1.4262 . ?
C21 C22 1.3900 . ?
C21 C26 1.400(8) . ?
C22 C23 1.359(9) . ?
C23 C24 1.335(10) . ?
C24 C25 1.415(10) . ?
C25 C26 1.372(10) . ?
C2' C21' 1.544(16) . ?
C21' C22' 1.3900 . ?
C21' C26' 1.3900 . ?
C22' C23' 1.3900 . ?
C23' C24' 1.3900 . ?
C24' C25' 1.3900 . ?
C25' C26' 1.3900 . ?
